data_2209115
loop_
_publ_author_name
'Rohde, Alexander'
'Urland, Werner'

_publ_section_title
;<i>catena</i>-Poly[trimethylammonium
 [[diaquabis(dichloroacetato-\k^2^<i>O</i>,<i>O</i>')gadolinium(III)]-di-\m-dichloroacetato-\k^4^<i>O</i>:<i>O</i>']
 dichloroacetate]
;
_journal_coeditor_code BT2096
_journal_issue 6
_journal_name_full 'Acta Crystallographica Section E'
_journal_page_first m1445
_journal_page_last m1447
_journal_paper_doi 10.1107/S1600536806019453
_journal_volume 62
_journal_year 2006
_chemical_formula_iupac '(C3 H10 N) [Gd (C2 H Cl2 O2 )3 (H2 O)2] (C2 H Cl2 O2)'
_chemical_formula_moiety 'C3 H10 N +, C6 H7 Cl6 Gd O8 -, C2 H Cl2 O2'
_chemical_formula_sum 'C11 H18 Cl8 Gd N O10'
_chemical_formula_weight 765.11
_chemical_name_systematic
;
catena-Poly[trimethylammonium [[diaquabis(dichloroacetato-
\k^2^O,O')gadolinium(III)]-di-\m-dichloroacetato-\k^4^O:O'] dichloroacetate]
;
_space_group_IT_number 14
_symmetry_cell_setting monoclinic
_symmetry_space_group_name_Hall '-P 2yn'
_symmetry_space_group_name_H-M 'P 1 21/n 1'
_atom_sites_solution_hydrogens geom
_atom_sites_solution_primary direct
_atom_sites_solution_secondary difmap
_cell_angle_alpha 90.00
_cell_angle_beta 92.74(3)
_cell_angle_gamma 90.00
_cell_formula_units_Z 4
_cell_length_a 9.401(3)
_cell_length_b 16.562(3)
_cell_length_c 16.868(5)
_cell_measurement_reflns_used 8001
_cell_measurement_temperature 293(2)
_cell_measurement_theta_max 25.9
_cell_measurement_theta_min 2.5
_cell_volume 2623.3(12)
_computing_cell_refinement 'IPDS Software'
_computing_data_collection 'IPDS Software (Stoe & Cie, 1998)'
_computing_data_reduction 'IPDS Software'
_computing_molecular_graphics 'DIAMOND (Brandenburg, 2001)'
_computing_publication_material SHELXL97
_computing_structure_refinement 'SHELXL97 (Sheldrick, 1997)'
_computing_structure_solution 'SHELXS97 (Sheldrick, 1997)'
_diffrn_ambient_temperature 298(2)
_diffrn_detector_area_resol_mean 0
_diffrn_measured_fraction_theta_full 0.953
_diffrn_measured_fraction_theta_max 0.940
_diffrn_measurement_device_type 'Stoe IPDS'
_diffrn_measurement_method \f
_diffrn_radiation_monochromator graphite
_diffrn_radiation_type MoK\a
_diffrn_radiation_wavelength 0.71073
_diffrn_reflns_av_R_equivalents 0.0804
_diffrn_reflns_av_sigmaI/netI 0.0428
_diffrn_reflns_limit_h_max 10
_diffrn_reflns_limit_h_min -10
_diffrn_reflns_limit_k_max 20
_diffrn_reflns_limit_k_min -20
_diffrn_reflns_limit_l_max 20
_diffrn_reflns_limit_l_min -20
_diffrn_reflns_number 36838
_diffrn_reflns_theta_full 25.00
_diffrn_reflns_theta_max 26.01
_diffrn_reflns_theta_min 2.42
_diffrn_standards_decay_% 0
_diffrn_standards_interval_count 0
_diffrn_standards_interval_time 0
_diffrn_standards_number 0
_exptl_absorpt_coefficient_mu 3.386
_exptl_absorpt_correction_type none
_exptl_crystal_colour colourless
_exptl_crystal_density_diffrn 1.937
_exptl_crystal_density_method 'not measured'
_exptl_crystal_description needle
_exptl_crystal_F_000 1484
_exptl_crystal_size_max 0.67
_exptl_crystal_size_mid 0.26
_exptl_crystal_size_min 0.26
_refine_diff_density_max 0.711
_refine_diff_density_min -1.030
_refine_ls_extinction_method none
_refine_ls_goodness_of_fit_ref 0.951
_refine_ls_hydrogen_treatment constr
_refine_ls_matrix_type full
_refine_ls_number_parameters 295
_refine_ls_number_reflns 4859
_refine_ls_number_restraints 6
_refine_ls_restrained_S_all 0.951
_refine_ls_R_factor_all 0.0475
_refine_ls_R_factor_gt 0.0345
_refine_ls_shift/su_max 0.001
_refine_ls_shift/su_mean 0.000
_refine_ls_structure_factor_coef Fsqd
_refine_ls_weighting_details 'calc w=1/[\s^2^(Fo^2^)+(0.0567P)^2^] where P=(Fo^2^+2Fc^2^)/3'
_refine_ls_weighting_scheme calc
_refine_ls_wR_factor_gt 0.0820
_refine_ls_wR_factor_ref 0.0868
_reflns_number_gt 3728
_reflns_number_total 4859
_reflns_threshold_expression I>2\s(I)
_cod_data_source_file bt2096.cif
_cod_data_source_block I
_cod_original_cell_volume 2623.4(12)
_cod_original_sg_symbol_H-M 'P 21/n'
_cod_database_code 2209115
_cod_database_fobs_code 2209115

loop_
_symmetry_equiv_pos_as_xyz
'x, y, z'
'-x+1/2, y+1/2, -z+1/2'
'-x, -y, -z'
'x-1/2, -y-1/2, z-1/2'

loop_
_atom_site_type_symbol
_atom_site_label
_atom_site_fract_x
_atom_site_fract_y
_atom_site_fract_z
_atom_site_U_iso_or_equiv
_atom_site_adp_type
_atom_site_calc_flag
_atom_site_refinement_flags
_atom_site_occupancy
Gd Gd1 0.75753(2) 0.507344(11) 0.018840(12) 0.03422(9) Uani d . 1
O O11 0.8215(4) 0.5202(2) -0.12528(19) 0.0471(8) Uani d . 1
O O12 0.6658(4) 0.4260(2) -0.09837(18) 0.0472(8) Uani d . 1
C C11 0.7389(5) 0.4639(3) -0.1463(3) 0.0443(11) Uani d . 1
C C12 0.7203(7) 0.4397(4) -0.2336(3) 0.0646(16) Uani d . 1
H H12 0.6200 0.4475 -0.2504 0.077 Uiso calc R 1
Cl Cl11 0.8230(3) 0.49616(15) -0.29647(12) 0.1237(10) Uani d . 1
Cl Cl12 0.7601(4) 0.33755(14) -0.24377(13) 0.1383(11) Uani d . 1
O O21 0.6593(4) 0.38861(19) 0.0772(2) 0.0497(9) Uani d . 1
O O22 0.4428(4) 0.4268(2) 0.0393(2) 0.0522(9) Uani d . 1
C C21 0.5288(5) 0.3806(2) 0.0752(3) 0.0362(10) Uani d . 1
C C22 0.4616(6) 0.3123(3) 0.1204(3) 0.0545(13) Uani d . 1
H H22 0.3662 0.3016 0.0967 0.065 Uiso calc R 1
Cl Cl21 0.5624(3) 0.22305(9) 0.11854(13) 0.1036(7) Uani d . 1
Cl Cl22 0.4457(3) 0.34716(11) 0.21939(10) 0.0956(7) Uani d . 1
O O31 0.9507(4) 0.4199(2) -0.0031(2) 0.0563(10) Uani d . 1
O O32 1.1537(4) 0.3560(2) -0.0078(2) 0.0536(9) Uani d . 1
C C31 1.0241(5) 0.3567(3) 0.0028(2) 0.0392(11) Uani d . 1
C C32 0.9473(7) 0.2812(3) 0.0248(4) 0.0589(15) Uani d . 1
H H32 0.8668 0.2961 0.0565 0.071 Uiso calc R 1
Cl Cl31 1.0592(2) 0.21482(10) 0.08091(12) 0.0903(6) Uani d . 1
Cl Cl32 0.8813(2) 0.23394(12) -0.06263(16) 0.1104(8) Uani d . 1
O O41 0.7994(5) 0.4754(2) 0.2907(2) 0.0560(10) Uani d . 1
O O42 0.6560(5) 0.5815(2) 0.2743(2) 0.0703(13) Uani d . 1
C C41 0.7156(6) 0.5271(3) 0.3143(3) 0.0449(12) Uani d . 1
C C42 0.6768(7) 0.5256(3) 0.4012(3) 0.0571(15) Uani d . 1
H H42 0.6369 0.5782 0.4147 0.069 Uiso calc R 1
Cl Cl41 0.8216(3) 0.50513(15) 0.46685(12) 0.1209(10) Uani d . 1
Cl Cl42 0.5452(3) 0.45182(17) 0.41037(13) 0.1280(10) Uani d . 1
O O1W 0.8903(4) 0.4977(2) 0.1420(2) 0.0536(9) Uani d D 1
H H11W 0.863(6) 0.491(3) 0.1977(18) 0.080 Uiso d D 1
H H12W 0.994(2) 0.489(3) 0.149(4) 0.080 Uiso d D 1
O O2W 0.6285(4) 0.5714(2) 0.11893(19) 0.0439(8) Uani d D 1
H H21W 0.527(2) 0.578(3) 0.107(3) 0.066 Uiso d D 1
H H22W 0.643(5) 0.574(3) 0.1767(12) 0.066 Uiso d D 1
N N1 0.8838(6) 0.3224(3) 0.3349(3) 0.0691(14) Uani d . 1
H H1 0.8588 0.3755 0.3341 0.083 Uiso calc R 1
C C1A 0.9055(15) 0.2980(5) 0.2533(5) 0.152(5) Uani d . 1
H H1A 0.9854 0.3267 0.2338 0.182 Uiso calc R 1
H H2A 0.8217 0.3103 0.2207 0.182 Uiso calc R 1
H H3A 0.9236 0.2410 0.2516 0.182 Uiso calc R 1
C C1B 0.7689(13) 0.2782(6) 0.3664(9) 0.207(8) Uani d . 1
H H1B 0.7770 0.2223 0.3524 0.248 Uiso calc R 1
H H2B 0.6801 0.2992 0.3447 0.248 Uiso calc R 1
H H3B 0.7724 0.2835 0.4231 0.248 Uiso calc R 1
C C1C 1.0091(15) 0.3148(7) 0.3846(8) 0.194(7) Uani d . 1
H H1C 1.0465 0.2612 0.3801 0.233 Uiso calc R 1
H H2C 0.9869 0.3250 0.4386 0.233 Uiso calc R 1
H H3C 1.0787 0.3532 0.3685 0.233 Uiso calc R 1

loop_
_atom_site_aniso_label
_atom_site_aniso_U_11
_atom_site_aniso_U_22
_atom_site_aniso_U_33
_atom_site_aniso_U_12
_atom_site_aniso_U_13
_atom_site_aniso_U_23
Gd1 0.03239(15) 0.03905(13) 0.03130(12) 0.00436(9) 0.00221(8) 0.00211(9)
O11 0.031(2) 0.071(2) 0.0392(17) -0.0024(15) 0.0027(14) -0.0020(15)
O12 0.038(2) 0.063(2) 0.0412(18) -0.0063(15) 0.0078(15) -0.0041(15)
C11 0.023(3) 0.066(3) 0.044(3) 0.004(2) 0.002(2) 0.000(2)
C12 0.047(4) 0.110(5) 0.037(3) -0.007(3) 0.005(2) -0.009(3)
Cl11 0.143(2) 0.182(2) 0.0489(9) -0.0529(17) 0.0350(12) -0.0047(11)
Cl12 0.227(3) 0.1104(16) 0.0787(13) 0.0008(17) 0.0242(16) -0.0452(12)
O21 0.040(3) 0.0496(18) 0.059(2) -0.0032(14) -0.0009(16) 0.0091(15)
O22 0.043(3) 0.069(2) 0.0446(19) 0.0164(17) -0.0018(16) 0.0109(16)
C21 0.031(3) 0.040(2) 0.037(2) 0.0002(18) 0.0040(19) 0.0014(17)
C22 0.054(4) 0.057(3) 0.053(3) -0.009(2) 0.006(3) 0.008(2)
Cl21 0.154(2) 0.0437(8) 0.1166(16) 0.0091(9) 0.0394(14) 0.0175(8)
Cl22 0.143(2) 0.0897(11) 0.0577(9) 0.0104(11) 0.0389(11) 0.0175(8)
O31 0.059(3) 0.056(2) 0.054(2) 0.0220(18) -0.0015(18) -0.0030(16)
O32 0.038(3) 0.056(2) 0.069(2) -0.0055(15) 0.0197(17) 0.0024(16)
C31 0.042(4) 0.041(2) 0.035(2) 0.0012(18) 0.008(2) 0.0000(17)
C32 0.055(4) 0.050(3) 0.073(4) -0.005(2) 0.016(3) 0.002(3)
Cl31 0.1186(17) 0.0605(9) 0.0908(12) -0.0070(9) -0.0059(11) 0.0313(8)
Cl32 0.0898(16) 0.0863(12) 0.150(2) -0.0142(10) -0.0440(14) -0.0315(12)
O41 0.072(3) 0.0551(19) 0.0429(19) 0.0144(18) 0.0208(18) 0.0061(15)
O42 0.102(4) 0.068(2) 0.040(2) 0.036(2) 0.002(2) 0.0049(17)
C41 0.048(4) 0.050(2) 0.037(2) 0.006(2) 0.005(2) 0.001(2)
C42 0.082(5) 0.056(3) 0.034(2) 0.014(3) 0.004(3) -0.006(2)
Cl41 0.119(2) 0.190(3) 0.0508(9) 0.0457(16) -0.0261(11) -0.0116(11)
Cl42 0.151(2) 0.154(2) 0.0847(14) -0.0666(17) 0.0685(15) -0.0343(13)
O1W 0.028(2) 0.099(3) 0.0331(17) 0.0003(18) 0.0037(13) 0.0069(17)
O2W 0.029(2) 0.064(2) 0.0393(17) 0.0018(15) 0.0044(14) -0.0087(15)
N1 0.086(4) 0.055(3) 0.067(3) 0.020(3) 0.010(3) 0.009(2)
C1A 0.257(15) 0.094(6) 0.104(7) 0.066(8) 0.006(8) -0.018(5)
C1B 0.173(13) 0.095(7) 0.37(2) 0.039(7) 0.167(14) 0.078(9)
C1C 0.206(15) 0.127(9) 0.236(14) 0.052(9) -0.127(12) -0.016(9)

loop_
_atom_type_symbol
_atom_type_description
_atom_type_scat_dispersion_real
_atom_type_scat_dispersion_imag
_atom_type_scat_source
Gd Gd -0.1653 3.9035 'International Tables Vol C Tables 4.2.6.8 and 6.1.1.4'
O O 0.0106 0.0060 'International Tables Vol C Tables 4.2.6.8 and 6.1.1.4'
C C 0.0033 0.0016 'International Tables Vol C Tables 4.2.6.8 and 6.1.1.4'
N N 0.0061 0.0033 'International Tables Vol C Tables 4.2.6.8 and 6.1.1.4'
Cl Cl 0.1484 0.1585 'International Tables Vol C Tables 4.2.6.8 and 6.1.1.4'
H H 0.0000 0.0000 'International Tables Vol C Tables 4.2.6.8 and 6.1.1.4'

loop_
_geom_angle_atom_site_label_1
_geom_angle_atom_site_label_2
_geom_angle_atom_site_label_3
_geom_angle_site_symmetry_1
_geom_angle_site_symmetry_3
_geom_angle
_geom_angle_publ_flag
O22 Gd1 O31 3_665 . 145.55(12) no
O22 Gd1 O2W 3_665 . 70.31(12) no
O31 Gd1 O2W . . 143.77(12) no
O22 Gd1 O1W 3_665 . 140.60(13) no
O31 Gd1 O1W . . 73.80(13) no
O2W Gd1 O1W . . 70.94(12) no
O22 Gd1 O21 3_665 . 103.58(13) no
O31 Gd1 O21 . . 82.89(13) no
O2W Gd1 O21 . . 81.66(12) no
O1W Gd1 O21 . . 77.48(12) no
O22 Gd1 O32 3_665 3_765 78.85(13) no
O31 Gd1 O32 . 3_765 106.85(13) no
O2W Gd1 O32 . 3_765 80.03(12) no
O1W Gd1 O32 . 3_765 87.78(13) no
O21 Gd1 O32 . 3_765 159.46(12) no
O22 Gd1 O12 3_665 . 71.44(12) no
O31 Gd1 O12 . . 77.64(12) no
O2W Gd1 O12 . . 129.14(11) no
O1W Gd1 O12 . . 143.00(12) no
O21 Gd1 O12 . . 76.09(11) no
O32 Gd1 O12 3_765 . 123.18(12) no
O22 Gd1 O11 3_665 . 77.49(12) no
O31 Gd1 O11 . . 71.51(12) no
O2W Gd1 O11 . . 142.62(12) no
O1W Gd1 O11 . . 134.69(12) no
O21 Gd1 O11 . . 125.02(12) no
O32 Gd1 O11 3_765 . 75.51(12) no
O12 Gd1 O11 . . 51.67(11) no
O22 Gd1 C11 3_665 . 72.61(13) no
O31 Gd1 C11 . . 72.94(13) no
O2W Gd1 C11 . . 142.28(13) no
O1W Gd1 C11 . . 146.65(13) no
O21 Gd1 C11 . . 100.68(14) no
O32 Gd1 C11 3_765 . 99.48(14) no
O12 Gd1 C11 . . 25.81(12) no
O11 Gd1 C11 . . 25.86(13) no
C11 O11 Gd1 . . 92.1(3) no
C11 O12 Gd1 . . 93.6(3) no
O12 C11 O11 . . 122.7(4) no
O12 C11 C12 . . 116.7(5) no
O11 C11 C12 . . 120.6(5) no
O12 C11 Gd1 . . 60.6(2) no
O11 C11 Gd1 . . 62.0(2) no
C12 C11 Gd1 . . 176.8(4) no
C11 C12 Cl11 . . 113.9(4) no
C11 C12 Cl12 . . 109.5(4) no
Cl11 C12 Cl12 . . 109.5(3) no
C11 C12 H12 . . 107.9 no
Cl11 C12 H12 . . 107.9 no
Cl12 C12 H12 . . 107.9 no
C21 O21 Gd1 . . 118.5(3) no
C21 O22 Gd1 . 3_665 167.0(4) no
O21 C21 O22 . . 124.6(4) no
O21 C21 C22 . . 120.2(4) no
O22 C21 C22 . . 115.1(5) no
C21 C22 Cl21 . . 112.4(4) no
C21 C22 Cl22 . . 106.5(3) no
Cl21 C22 Cl22 . . 111.0(3) no
C21 C22 H22 . . 109.0 no
Cl21 C22 H22 . . 109.0 no
Cl22 C22 H22 . . 109.0 no
C31 O31 Gd1 . . 157.1(4) no
C31 O32 Gd1 . 3_765 110.3(3) no
O32 C31 O31 . . 122.4(5) no
O32 C31 C32 . . 121.1(4) no
O31 C31 C32 . . 116.5(5) no
C31 C32 Cl32 . . 108.6(4) no
C31 C32 Cl31 . . 111.7(4) no
Cl32 C32 Cl31 . . 110.5(3) no
C31 C32 H32 . . 108.6 no
Cl32 C32 H32 . . 108.6 no
Cl31 C32 H32 . . 108.6 no
O41 C41 O42 . . 127.0(5) no
O41 C41 C42 . . 118.8(4) no
O42 C41 C42 . . 114.2(4) no
C41 C42 Cl41 . . 113.4(4) no
C41 C42 Cl42 . . 107.4(4) no
Cl41 C42 Cl42 . . 110.0(3) no
C41 C42 H42 . . 108.7 no
Cl41 C42 H42 . . 108.7 no
Cl42 C42 H42 . . 108.7 no
Gd1 O1W H11W . . 133(4) no
Gd1 O1W H12W . . 126(4) no
H11W O1W H12W . . 100(3) no
Gd1 O2W H21W . . 116(3) no
Gd1 O2W H22W . . 132(3) no
H21W O2W H22W . . 106(3) no
C1C N1 C1B . . 110.9(9) no
C1C N1 C1A . . 112.6(9) no
C1B N1 C1A . . 110.6(9) no
C1C N1 H1 . . 107.5 no
C1B N1 H1 . . 107.5 no
C1A N1 H1 . . 107.5 no
N1 C1A H1A . . 109.5 no
N1 C1A H2A . . 109.5 no
H1A C1A H2A . . 109.5 no
N1 C1A H3A . . 109.5 no
H1A C1A H3A . . 109.5 no
H2A C1A H3A . . 109.5 no
N1 C1B H1B . . 109.5 no
N1 C1B H2B . . 109.5 no
H1B C1B H2B . . 109.5 no
N1 C1B H3B . . 109.5 no
H1B C1B H3B . . 109.5 no
H2B C1B H3B . . 109.5 no
N1 C1C H1C . . 109.5 no
N1 C1C H2C . . 109.5 no
H1C C1C H2C . . 109.5 no
N1 C1C H3C . . 109.5 no
H1C C1C H3C . . 109.5 no
H2C C1C H3C . . 109.5 no

loop_
_geom_bond_atom_site_label_1
_geom_bond_atom_site_label_2
_geom_bond_site_symmetry_2
_geom_bond_distance
_geom_bond_publ_flag
Gd1 O22 3_665 2.349(3) yes
Gd1 O31 . 2.366(4) yes
Gd1 O2W . 2.376(3) yes
Gd1 O1W . 2.378(4) yes
Gd1 O21 . 2.403(3) yes
Gd1 O32 3_765 2.422(3) yes
Gd1 O12 . 2.510(3) yes
Gd1 O11 . 2.541(3) yes
Gd1 C11 . 2.875(5) no
O11 C11 . 1.255(6) no
O12 C11 . 1.254(6) no
C11 C12 . 1.527(7) no
C12 Cl11 . 1.741(6) no
C12 Cl12 . 1.743(7) no
C12 H12 . 0.9800 no
O21 C21 . 1.233(6) no
O22 C21 . 1.249(5) no
O22 Gd1 3_665 2.349(3) no
C21 C22 . 1.519(6) no
C22 Cl21 . 1.757(6) no
C22 Cl22 . 1.780(6) no
C22 H22 . 0.9800 no
O31 C31 . 1.256(6) no
O32 C31 . 1.240(6) no
O32 Gd1 3_765 2.422(3) no
C31 C32 . 1.498(7) no
C32 Cl32 . 1.756(6) no
C32 Cl31 . 1.766(6) no
C32 H32 . 0.9800 no
O41 C41 . 1.243(6) no
O42 C41 . 1.243(6) no
C41 C42 . 1.527(7) no
C42 Cl41 . 1.747(6) no
C42 Cl42 . 1.750(7) no
C42 H42 . 0.9800 no
O1W H11W . 0.992(19) no
O1W H12W . 0.99(2) no
O2W H21W . 0.971(19) no
O2W H22W . 0.979(19) no
N1 C1C . 1.417(11) no
N1 C1B . 1.428(11) no
N1 C1A . 1.459(9) no
N1 H1 . 0.9100 no
C1A H1A . 0.9600 no
C1A H2A . 0.9600 no
C1A H3A . 0.9600 no
C1B H1B . 0.9600 no
C1B H2B . 0.9600 no
C1B H3B . 0.9600 no
C1C H1C . 0.9600 no
C1C H2C . 0.9600 no
C1C H3C . 0.9600 no

loop_
_geom_hbond_atom_site_label_D
_geom_hbond_atom_site_label_H
_geom_hbond_atom_site_label_A
_geom_hbond_site_symmetry_A
_geom_hbond_distance_DH
_geom_hbond_distance_HA
_geom_hbond_distance_DA
_geom_hbond_angle_DHA
O1W H11W O41 . 0.992(19) 1.72(2) 2.713(5) 174(6)
O1W H12W O11 3_765 0.99(2) 1.81(3) 2.753(5) 160(5)
O2W H21W O12 3_665 0.971(19) 1.81(2) 2.772(5) 169(5)
O2W H22W O42 . 0.979(19) 1.65(2) 2.627(5) 176(5)
N1 H1 O41 . 0.91 1.88 2.747(6) 157.8

loop_
_geom_torsion_atom_site_label_1
_geom_torsion_atom_site_label_2
_geom_torsion_atom_site_label_3
_geom_torsion_atom_site_label_4
_geom_torsion_site_symmetry_1
_geom_torsion
_geom_torsion_publ_flag
O22 Gd1 O11 C11 3_665 -75.9(3) no
O31 Gd1 O11 C11 . 88.9(3) no
O2W Gd1 O11 C11 . -106.7(3) no
O1W Gd1 O11 C11 . 130.8(3) no
O21 Gd1 O11 C11 . 22.1(4) no
O32 Gd1 O11 C11 3_765 -157.4(3) no
O12 Gd1 O11 C11 . 0.2(3) no
O22 Gd1 O12 C11 3_665 88.3(3) no
O31 Gd1 O12 C11 . -76.3(3) no
O2W Gd1 O12 C11 . 131.3(3) no
O1W Gd1 O12 C11 . -116.4(3) no
O21 Gd1 O12 C11 . -162.0(3) no
O32 Gd1 O12 C11 3_765 25.9(3) no
O11 Gd1 O12 C11 . -0.2(3) no
Gd1 O12 C11 O11 . 0.5(5) no
Gd1 O12 C11 C12 . -178.0(4) no
Gd1 O11 C11 O12 . -0.4(5) no
Gd1 O11 C11 C12 . 178.0(5) no
O22 Gd1 C11 O12 3_665 -83.2(3) no
O31 Gd1 C11 O12 . 96.9(3) no
O2W Gd1 C11 O12 . -72.3(4) no
O1W Gd1 C11 O12 . 101.2(3) no
O21 Gd1 C11 O12 . 17.8(3) no
O32 Gd1 C11 O12 3_765 -158.3(3) no
O11 Gd1 C11 O12 . 179.6(5) no
O22 Gd1 C11 O11 3_665 97.2(3) no
O31 Gd1 C11 O11 . -82.7(3) no
O2W Gd1 C11 O11 . 108.1(3) no
O1W Gd1 C11 O11 . -78.3(4) no
O21 Gd1 C11 O11 . -161.7(3) no
O32 Gd1 C11 O11 3_765 22.2(3) no
O12 Gd1 C11 O11 . -179.6(5) no
O12 C11 C12 Cl11 . 178.9(4) no
O11 C11 C12 Cl11 . 0.4(7) no
O12 C11 C12 Cl12 . -58.1(6) no
O11 C11 C12 Cl12 . 123.4(5) no
O22 Gd1 O21 C21 3_665 -5.1(3) no
O31 Gd1 O21 C21 . -150.6(3) no
O2W Gd1 O21 C21 . 62.2(3) no
O1W Gd1 O21 C21 . 134.4(3) no
O32 Gd1 O21 C21 3_765 89.4(5) no
O12 Gd1 O21 C21 . -71.7(3) no
O11 Gd1 O21 C21 . -89.2(3) no
C11 Gd1 O21 C21 . -79.6(3) no
Gd1 O21 C21 O22 . 6.0(6) no
Gd1 O21 C21 C22 . -172.2(3) no
Gd1 O22 C21 O21 3_665 176.1(11) no
Gd1 O22 C21 C22 3_665 -5.6(16) no
O21 C21 C22 Cl21 . -37.0(6) no
O22 C21 C22 Cl21 . 144.6(4) no
O21 C21 C22 Cl22 . 84.8(5) no
O22 C21 C22 Cl22 . -93.6(5) no
O22 Gd1 O31 C31 3_665 -113.3(8) no
O2W Gd1 O31 C31 . 55.7(10) no
O1W Gd1 O31 C31 . 69.4(9) no
O21 Gd1 O31 C31 . -9.6(9) no
O32 Gd1 O31 C31 3_765 151.9(9) no
O12 Gd1 O31 C31 . -86.8(9) no
O11 Gd1 O31 C31 . -140.2(9) no
C11 Gd1 O31 C31 . -113.1(9) no
Gd1 O32 C31 O31 3_765 9.1(5) no
Gd1 O32 C31 C32 3_765 -169.9(4) no
Gd1 O31 C31 O32 . -156.5(6) no
Gd1 O31 C31 C32 . 22.5(11) no
O32 C31 C32 Cl32 . -91.5(5) no
O31 C31 C32 Cl32 . 89.5(5) no
O32 C31 C32 Cl31 . 30.7(6) no
O31 C31 C32 Cl31 . -148.4(4) no
O41 C41 C42 Cl41 . 41.0(7) no
O42 C41 C42 Cl41 . -139.8(5) no
O41 C41 C42 Cl42 . -80.7(6) no
O42 C41 C42 Cl42 . 98.5(5) no
